data_7154944
loop_
_publ_author_name
'Sarkar, Rajib'
'Mukhopadhyay, Chhanda'

_publ_section_title
;
 Cross-dehydrogenative regioselective Csp(3)-Csp(2) coupling of
 enamino-ketones followed by rearrangement: an amazing formation route to
 acridine-1,8-dione derivatives.
;
_journal_issue 9
_journal_name_full 'Organic &amp; biomolecular chemistry'
_journal_page_first 2706
_journal_page_last 2715
_journal_paper_doi 10.1039/c5ob02655e
_journal_volume 14
_journal_year 2016
_chemical_formula_moiety 'C26 H25 N O2'
_chemical_formula_sum 'C26 H25 N O2'
_chemical_formula_weight 383.47
_chemical_name_systematic
; 
 ? 
;
_space_group_IT_number 33
_symmetry_cell_setting orthorhombic
_symmetry_space_group_name_Hall 'P 2c -2n'
_symmetry_space_group_name_H-M 'P n a 21'
_atom_sites_solution_hydrogens geom
_atom_sites_solution_primary direct
_atom_sites_solution_secondary difmap
_audit_creation_method SHELXL-97
_audit_update_record
;
2015-11-27 deposited with the CCDC.
2016-01-27 downloaded from the CCDC.
;
_cell_angle_alpha 90.00
_cell_angle_beta 90.00
_cell_angle_gamma 90.00
_cell_formula_units_Z 4
_cell_length_a 11.137(3)
_cell_length_b 20.633(5)
_cell_length_c 8.734(2)
_cell_measurement_reflns_used 8119
_cell_measurement_temperature 296(2)
_cell_measurement_theta_max 23.86
_cell_measurement_theta_min 1.97
_cell_volume 2007.0(9)
_computing_structure_refinement 'SHELXL-97 (Sheldrick, 2008)'
_computing_structure_solution 'SHELXS-97 (Sheldrick, 2008)'
_diffrn_ambient_temperature 296(2)
_diffrn_measured_fraction_theta_full 0.998
_diffrn_measured_fraction_theta_max 0.998
_diffrn_measurement_device_type 'CCD area detector'
_diffrn_radiation_monochromator graphite
_diffrn_radiation_source 'fine-focus sealed tube'
_diffrn_radiation_type MoK\a
_diffrn_radiation_wavelength 0.71073
_diffrn_reflns_av_R_equivalents 0.0538
_diffrn_reflns_av_sigmaI/netI 0.0554
_diffrn_reflns_limit_h_max 12
_diffrn_reflns_limit_h_min -12
_diffrn_reflns_limit_k_max 23
_diffrn_reflns_limit_k_min -23
_diffrn_reflns_limit_l_max 9
_diffrn_reflns_limit_l_min -9
_diffrn_reflns_number 8119
_diffrn_reflns_theta_full 23.86
_diffrn_reflns_theta_max 23.86
_diffrn_reflns_theta_min 1.97
_exptl_absorpt_coefficient_mu 0.079
_exptl_crystal_colour colorless
_exptl_crystal_density_diffrn 1.249
_exptl_crystal_density_method 'not measured'
_exptl_crystal_description rectangular
_exptl_crystal_F_000 792
_exptl_crystal_size_max 0.48
_exptl_crystal_size_mid 0.43
_exptl_crystal_size_min 0.35
_refine_diff_density_max 0.203
_refine_diff_density_min -0.235
_refine_diff_density_rms 0.037
_refine_ls_abs_structure_details 'Flack H D (1983), Acta Cryst. A39, 876-881'
_refine_ls_abs_structure_Flack -2(3)
_refine_ls_extinction_method none
_refine_ls_goodness_of_fit_ref 1.010
_refine_ls_hydrogen_treatment mixed
_refine_ls_matrix_type full
_refine_ls_number_parameters 262
_refine_ls_number_reflns 2870
_refine_ls_number_restraints 1
_refine_ls_restrained_S_all 1.010
_refine_ls_R_factor_all 0.0853
_refine_ls_R_factor_gt 0.0558
_refine_ls_shift/su_max 0.000
_refine_ls_shift/su_mean 0.000
_refine_ls_structure_factor_coef Fsqd
_refine_ls_weighting_details 'calc w=1/[\s^2^(Fo^2^)+(0.0778P)^2^+0.1730P] where P=(Fo^2^+2Fc^2^)/3'
_refine_ls_weighting_scheme calc
_refine_ls_wR_factor_gt 0.1346
_refine_ls_wR_factor_ref 0.1520
_reflns_number_gt 2023
_reflns_number_total 2870
_reflns_threshold_expression >2sigma(I)
_cod_data_source_file c5ob02655e2.cif
_cod_data_source_block a
_cod_depositor_comments 'Adding full bibliography for 7154944--7154945.cif.'
_cod_database_code 7154944

loop_
_symmetry_equiv_pos_as_xyz
'x, y, z'
'-x, -y, z+1/2'
'-x+1/2, y+1/2, z+1/2'
'x+1/2, -y+1/2, z'

loop_
_atom_site_label
_atom_site_type_symbol
_atom_site_fract_x
_atom_site_fract_y
_atom_site_fract_z
_atom_site_U_iso_or_equiv
_atom_site_adp_type
_atom_site_occupancy
_atom_site_symmetry_multiplicity
_atom_site_calc_flag
_atom_site_refinement_flags
O1 O 1.1212(3) 0.42075(17) -0.3273(4) 0.0740(10) Uani 1 1 d .
O2 O 1.2427(3) 0.31373(19) 0.1498(4) 0.0728(10) Uani 1 1 d .
N1 N 0.8377(3) 0.36858(16) 0.0548(4) 0.0460(9) Uani 1 1 d .
C1 C 0.5233(6) 0.4808(3) 0.3938(7) 0.0839(18) Uani 1 1 d .
H1 H 0.4822 0.5068 0.4633 0.101 Uiso 1 1 calc R
C2 C 0.4695(4) 0.4283(3) 0.3331(7) 0.0797(17) Uani 1 1 d .
H2 H 0.3906 0.4189 0.3601 0.096 Uiso 1 1 calc R
C3 C 0.5286(4) 0.3881(2) 0.2319(6) 0.0609(13) Uani 1 1 d .
H3 H 0.4896 0.3524 0.1902 0.073 Uiso 1 1 calc R
C4 C 0.6474(4) 0.4016(2) 0.1927(5) 0.0449(11) Uani 1 1 d .
C5 C 0.7110(3) 0.3551(2) 0.0884(6) 0.0523(12) Uani 1 1 d .
H5A H 0.7060 0.3122 0.1335 0.063 Uiso 1 1 calc R
H5B H 0.6677 0.3537 -0.0079 0.063 Uiso 1 1 calc R
C6 C 0.8708(4) 0.40066(18) -0.0782(5) 0.0438(10) Uani 1 1 d .
C7 C 0.9808(4) 0.39158(18) -0.1396(5) 0.0422(10) Uani 1 1 d .
C8 C 1.0671(3) 0.34231(19) -0.0709(5) 0.0419(10) Uani 1 1 d .
H8 H 1.1486 0.3596 -0.0816 0.050 Uiso 1 1 calc R
C9 C 1.0628(3) 0.2766(2) -0.1539(5) 0.0452(10) Uani 1 1 d .
C10 C 0.9681(4) 0.2345(2) -0.1321(6) 0.0634(13) Uani 1 1 d .
H10 H 0.9062 0.2459 -0.0659 0.076 Uiso 1 1 calc R
C11 C 0.9643(5) 0.1758(2) -0.2077(8) 0.0867(19) Uani 1 1 d .
H11 H 0.8998 0.1479 -0.1921 0.104 Uiso 1 1 calc R
C12 C 1.0557(7) 0.1582(3) -0.3063(7) 0.0830(19) Uani 1 1 d .
H12 H 1.0531 0.1187 -0.3578 0.100 Uiso 1 1 calc R
C13 C 0.6998(4) 0.4560(2) 0.2521(6) 0.0577(13) Uani 1 1 d .
H13 H 0.7781 0.4665 0.2241 0.069 Uiso 1 1 calc R
C14 C 0.6389(5) 0.4959(3) 0.3528(7) 0.0737(15) Uani 1 1 d .
H14 H 0.6760 0.5326 0.3925 0.088 Uiso 1 1 calc R
C15 C 0.7834(4) 0.4499(2) -0.1416(5) 0.0546(12) Uani 1 1 d .
H15A H 0.7067 0.4289 -0.1590 0.066 Uiso 1 1 calc R
H15B H 0.7713 0.4838 -0.0662 0.066 Uiso 1 1 calc R
C16 C 0.8236(7) 0.4789(5) -0.2826(10) 0.193(6) Uani 1 1 d .
H16A H 0.7779 0.4582 -0.3636 0.232 Uiso 1 1 calc R
H16B H 0.7973 0.5237 -0.2795 0.232 Uiso 1 1 calc R
C17 C 0.9380(5) 0.4801(3) -0.3309(7) 0.0838(18) Uani 1 1 d .
H17A H 0.9715 0.5221 -0.3047 0.101 Uiso 1 1 calc R
H17B H 0.9376 0.4771 -0.4417 0.101 Uiso 1 1 calc R
C18 C 1.0207(5) 0.4293(2) -0.2709(5) 0.0555(12) Uani 1 1 d .
C19 C 1.0411(3) 0.33600(18) 0.0957(5) 0.0426(10) Uani 1 1 d .
C20 C 1.1412(4) 0.3206(2) 0.1974(5) 0.0536(12) Uani 1 1 d .
C21 C 1.1126(5) 0.3118(3) 0.3660(6) 0.0825(17) Uani 1 1 d .
H21A H 1.1625 0.2771 0.4058 0.099 Uiso 1 1 calc R
H21B H 1.1346 0.3512 0.4198 0.099 Uiso 1 1 calc R
C22 C 0.9890(6) 0.2971(4) 0.4007(7) 0.108(2) Uani 1 1 d .
H22A H 0.9760 0.3064 0.5082 0.130 Uiso 1 1 calc R
H22B H 0.9778 0.2508 0.3871 0.130 Uiso 1 1 calc R
C23 C 0.8955(4) 0.3302(2) 0.3135(5) 0.0621(13) Uani 1 1 d .
H23A H 0.8768 0.3709 0.3641 0.074 Uiso 1 1 calc R
H23B H 0.8234 0.3038 0.3149 0.074 Uiso 1 1 calc R
C24 C 0.9283(4) 0.34416(19) 0.1499(5) 0.0452(11) Uani 1 1 d .
C25 C 1.1492(6) 0.1994(3) -0.3265(6) 0.0786(17) Uani 1 1 d .
H25 H 1.2111 0.1879 -0.3926 0.094 Uiso 1 1 calc R
C26 C 1.1540(4) 0.2580(2) -0.2510(5) 0.0628(13) Uani 1 1 d .
H26 H 1.2195 0.2853 -0.2658 0.075 Uiso 1 1 calc R

loop_
_atom_site_aniso_label
_atom_site_aniso_U_11
_atom_site_aniso_U_22
_atom_site_aniso_U_33
_atom_site_aniso_U_23
_atom_site_aniso_U_13
_atom_site_aniso_U_12
O1 0.080(2) 0.077(2) 0.065(2) 0.0088(18) 0.026(2) -0.0123(19)
O2 0.0474(19) 0.103(3) 0.067(2) -0.008(2) -0.0077(18) 0.0129(17)
N1 0.048(2) 0.053(2) 0.037(2) 0.0032(19) 0.0046(18) 0.0045(16)
C1 0.085(4) 0.096(5) 0.071(4) -0.004(3) 0.011(3) 0.042(3)
C2 0.053(3) 0.101(4) 0.085(5) 0.021(4) 0.018(3) 0.020(3)
C3 0.052(3) 0.072(3) 0.058(3) 0.005(3) 0.005(2) 0.005(2)
C4 0.047(2) 0.048(3) 0.040(3) 0.007(2) 0.000(2) 0.003(2)
C5 0.048(3) 0.055(3) 0.054(3) -0.003(2) 0.003(2) -0.005(2)
C6 0.053(3) 0.046(2) 0.033(2) 0.001(2) -0.004(2) 0.001(2)
C7 0.057(3) 0.036(2) 0.034(2) 0.0016(19) -0.004(2) -0.0028(19)
C8 0.041(2) 0.050(2) 0.035(2) -0.002(2) -0.0010(19) -0.0064(18)
C9 0.047(2) 0.052(3) 0.037(3) 0.000(2) -0.013(2) 0.010(2)
C10 0.056(3) 0.058(3) 0.077(4) -0.019(3) -0.007(3) 0.004(2)
C11 0.074(4) 0.057(3) 0.130(6) -0.025(4) -0.036(4) 0.007(3)
C12 0.124(5) 0.061(4) 0.065(4) -0.016(3) -0.036(4) 0.030(4)
C13 0.053(3) 0.062(3) 0.058(3) -0.006(3) 0.001(3) 0.009(2)
C14 0.083(4) 0.069(3) 0.068(4) -0.009(3) -0.008(3) 0.014(3)
C15 0.063(3) 0.048(3) 0.053(3) 0.006(2) -0.003(2) 0.006(2)
C16 0.118(6) 0.285(12) 0.178(9) 0.183(9) 0.059(6) 0.096(7)
C17 0.115(5) 0.070(3) 0.066(4) 0.021(3) 0.018(3) 0.013(3)
C18 0.073(3) 0.049(3) 0.045(3) 0.002(2) 0.001(3) -0.012(2)
C19 0.046(3) 0.046(2) 0.036(3) -0.006(2) -0.004(2) 0.0002(19)
C20 0.063(3) 0.051(3) 0.047(3) -0.007(2) -0.012(3) 0.007(2)
C21 0.090(4) 0.112(4) 0.046(3) 0.002(3) -0.006(3) 0.029(3)
C22 0.099(5) 0.173(7) 0.052(4) 0.030(4) 0.007(4) 0.030(4)
C23 0.069(3) 0.077(3) 0.040(3) 0.010(3) 0.009(2) 0.010(3)
C24 0.058(3) 0.044(3) 0.033(3) 0.001(2) 0.002(2) -0.002(2)
C25 0.121(5) 0.074(4) 0.041(3) -0.010(3) 0.002(3) 0.049(4)
C26 0.070(3) 0.079(4) 0.039(3) 0.010(3) 0.005(2) 0.025(3)

loop_
_atom_type_symbol
_atom_type_description
_atom_type_scat_dispersion_real
_atom_type_scat_dispersion_imag
_atom_type_scat_source
C C 0.0033 0.0016 'International Tables Vol C Tables 4.2.6.8 and 6.1.1.4'
H H 0.0000 0.0000 'International Tables Vol C Tables 4.2.6.8 and 6.1.1.4'
N N 0.0061 0.0033 'International Tables Vol C Tables 4.2.6.8 and 6.1.1.4'
O O 0.0106 0.0060 'International Tables Vol C Tables 4.2.6.8 and 6.1.1.4'

loop_
_geom_angle_atom_site_label_1
_geom_angle_atom_site_label_2
_geom_angle_atom_site_label_3
_geom_angle
C6 N1 C24 118.5(3)
C6 N1 C5 120.9(3)
C24 N1 C5 120.4(3)
C2 C1 C14 119.8(5)
C2 C1 H1 120.1
C14 C1 H1 120.1
C1 C2 C3 121.6(5)
C1 C2 H2 119.2
C3 C2 H2 119.2
C2 C3 C4 119.4(5)
C2 C3 H3 120.3
C4 C3 H3 120.3
C13 C4 C3 118.3(4)
C13 C4 C5 123.6(4)
C3 C4 C5 118.0(4)
N1 C5 C4 117.0(3)
N1 C5 H5A 108.1
C4 C5 H5A 108.1
N1 C5 H5B 108.1
C4 C5 H5B 108.1
H5A C5 H5B 107.3
C7 C6 N1 120.5(4)
C7 C6 C15 122.2(4)
N1 C6 C15 117.1(4)
C6 C7 C18 121.0(4)
C6 C7 C8 120.6(4)
C18 C7 C8 118.4(4)
C19 C8 C7 108.7(3)
C19 C8 C9 112.2(3)
C7 C8 C9 112.6(3)
C19 C8 H8 107.7
C7 C8 H8 107.7
C9 C8 H8 107.7
C26 C9 C10 118.3(4)
C26 C9 C8 120.8(4)
C10 C9 C8 120.9(4)
C9 C10 C11 120.7(5)
C9 C10 H10 119.7
C11 C10 H10 119.7
C10 C11 C12 120.4(5)
C10 C11 H11 119.8
C12 C11 H11 119.8
C25 C12 C11 118.8(5)
C25 C12 H12 120.6
C11 C12 H12 120.6
C4 C13 C14 121.4(5)
C4 C13 H13 119.3
C14 C13 H13 119.3
C1 C14 C13 119.5(5)
C1 C14 H14 120.2
C13 C14 H14 120.2
C16 C15 C6 113.1(4)
C16 C15 H15A 109.0
C6 C15 H15A 109.0
C16 C15 H15B 109.0
C6 C15 H15B 109.0
H15A C15 H15B 107.8
C17 C16 C15 124.9(6)
C17 C16 H16A 106.1
C15 C16 H16A 106.1
C17 C16 H16B 106.1
C15 C16 H16B 106.1
H16A C16 H16B 106.3
C16 C17 C18 117.5(5)
C16 C17 H17A 107.9
C18 C17 H17A 107.9
C16 C17 H17B 107.9
C18 C17 H17B 107.9
H17A C17 H17B 107.2
O1 C18 C7 120.9(4)
O1 C18 C17 121.3(4)
C7 C18 C17 117.7(4)
C24 C19 C20 121.5(4)
C24 C19 C8 120.7(4)
C20 C19 C8 117.8(4)
O2 C20 C19 121.9(4)
O2 C20 C21 121.0(4)
C19 C20 C21 117.2(4)
C22 C21 C20 115.4(4)
C22 C21 H21A 108.4
C20 C21 H21A 108.4
C22 C21 H21B 108.4
C20 C21 H21B 108.4
H21A C21 H21B 107.5
C21 C22 C23 118.2(5)
C21 C22 H22A 107.8
C23 C22 H22A 107.8
C21 C22 H22B 107.8
C23 C22 H22B 107.8
H22A C22 H22B 107.1
C22 C23 C24 114.3(4)
C22 C23 H23A 108.7
C24 C23 H23A 108.7
C22 C23 H23B 108.7
C24 C23 H23B 108.7
H23A C23 H23B 107.6
C19 C24 N1 120.4(4)
C19 C24 C23 122.4(4)
N1 C24 C23 117.2(4)
C12 C25 C26 121.2(5)
C12 C25 H25 119.4
C26 C25 H25 119.4
C9 C26 C25 120.6(5)
C9 C26 H26 119.7
C25 C26 H26 119.7

loop_
_geom_bond_atom_site_label_1
_geom_bond_atom_site_label_2
_geom_bond_distance
O1 C18 1.235(5)
O2 C20 1.213(5)
N1 C6 1.387(5)
N1 C24 1.401(5)
N1 C5 1.468(5)
C1 C2 1.348(8)
C1 C14 1.372(8)
C1 H1 0.9300
C2 C3 1.378(7)
C2 H2 0.9300
C3 C4 1.394(6)
C3 H3 0.9300
C4 C13 1.369(6)
C4 C5 1.501(6)
C5 H5A 0.9700
C5 H5B 0.9700
C6 C7 1.350(6)
C6 C15 1.512(6)
C7 C18 1.456(6)
C7 C8 1.522(5)
C8 C19 1.489(6)
C8 C9 1.538(6)
C8 H8 0.9800
C9 C26 1.378(6)
C9 C10 1.378(6)
C10 C11 1.381(7)
C10 H10 0.9300
C11 C12 1.382(8)
C11 H11 0.9300
C12 C25 1.356(8)
C12 H12 0.9300
C13 C14 1.382(6)
C13 H13 0.9300
C14 H14 0.9300
C15 C16 1.440(8)
C15 H15A 0.9700
C15 H15B 0.9700
C16 C17 1.343(8)
C16 H16A 0.9700
C16 H16B 0.9700
C17 C18 1.490(7)
C17 H17A 0.9700
C17 H17B 0.9700
C19 C24 1.353(6)
C19 C20 1.461(6)
C20 C21 1.517(7)
C21 C22 1.442(8)
C21 H21A 0.9700
C21 H21B 0.9700
C22 C23 1.460(7)
C22 H22A 0.9700
C22 H22B 0.9700
C23 C24 1.503(6)
C23 H23A 0.9700
C23 H23B 0.9700
C25 C26 1.380(7)
C25 H25 0.9300
C26 H26 0.9300
